data_4510765
loop_
_publ_author_name
'Shi, Zhi-Qiang'
'Li, Yi-Zhi'
'Guo, Zi-Jian'
'Zheng, He-Gen'

_publ_section_title
;
 Six New 2D or 3D Metal--Organic Frameworks Based on
 Bithiophene-Containing Ligand and Dicarboxylates: Syntheses, Structures,
 and Properties
;
_journal_issue 7
_journal_name_full 'Crystal Growth &amp; Design'
_journal_page_first 3078
_journal_paper_doi 10.1021/cg400490y
_journal_volume 13
_journal_year 2013
_chemical_formula_moiety 'C46 H28 N2 O10 S2 Zn2'
_chemical_formula_sum 'C46 H28 N2 O10 S2 Zn2'
_chemical_formula_weight 963.56
_chemical_name_systematic
; 
 ? 
;
_space_group_IT_number 14
_symmetry_cell_setting monoclinic
_symmetry_space_group_name_Hall '-P 2ybc'
_symmetry_space_group_name_H-M 'P 1 21/c 1'
_atom_sites_solution_hydrogens geom
_atom_sites_solution_primary direct
_atom_sites_solution_secondary difmap
_audit_creation_method SHELXL-97
_cell_angle_alpha 90.00
_cell_angle_beta 117.102(6)
_cell_angle_gamma 90.00
_cell_formula_units_Z 4
_cell_length_a 14.3794(12)
_cell_length_b 23.893(2)
_cell_length_c 15.9117(11)
_cell_measurement_reflns_used 3709
_cell_measurement_temperature 296(2)
_cell_measurement_theta_max 24.61
_cell_measurement_theta_min 2.71
_cell_volume 4866.5(7)
_computing_cell_refinement 'Bruker SMART'
_computing_data_collection 'Bruker SMART'
_computing_data_reduction 'Bruker SAINT'
_computing_molecular_graphics 'Bruker SHELXTL'
_computing_publication_material 'Bruker SHELXTL'
_computing_structure_refinement 'SHELXL-97 (Sheldrick, 1997)'
_computing_structure_solution 'SHELXS-97 (Sheldrick, 1990)'
_diffrn_ambient_temperature 296(2)
_diffrn_measured_fraction_theta_full 0.998
_diffrn_measured_fraction_theta_max 0.998
_diffrn_measurement_device_type 'CCD area detector'
_diffrn_measurement_method 'phi and omega scans'
_diffrn_radiation_monochromator graphite
_diffrn_radiation_source 'fine-focus sealed tube'
_diffrn_radiation_type MoK\a
_diffrn_radiation_wavelength 0.71073
_diffrn_reflns_av_R_equivalents 0.0526
_diffrn_reflns_av_sigmaI/netI 0.0611
_diffrn_reflns_limit_h_max 17
_diffrn_reflns_limit_h_min -14
_diffrn_reflns_limit_k_max 24
_diffrn_reflns_limit_k_min -28
_diffrn_reflns_limit_l_max 18
_diffrn_reflns_limit_l_min -18
_diffrn_reflns_number 25436
_diffrn_reflns_theta_full 25.00
_diffrn_reflns_theta_max 25.00
_diffrn_reflns_theta_min 1.80
_exptl_absorpt_coefficient_mu 1.126
_exptl_absorpt_correction_T_max 0.8231
_exptl_absorpt_correction_T_min 0.7288
_exptl_absorpt_correction_type multi-scan
_exptl_absorpt_process_details sadabs
_exptl_crystal_colour yellow
_exptl_crystal_density_diffrn 1.315
_exptl_crystal_density_method 'not measured'
_exptl_crystal_description block
_exptl_crystal_F_000 1960
_exptl_crystal_size_max 0.30
_exptl_crystal_size_mid 0.25
_exptl_crystal_size_min 0.18
_refine_diff_density_max 0.818
_refine_diff_density_min -0.910
_refine_diff_density_rms 0.089
_refine_ls_extinction_method none
_refine_ls_goodness_of_fit_ref 1.078
_refine_ls_hydrogen_treatment constr
_refine_ls_matrix_type full
_refine_ls_number_parameters 559
_refine_ls_number_reflns 8541
_refine_ls_number_restraints 0
_refine_ls_restrained_S_all 1.066
_refine_ls_R_factor_all 0.0826
_refine_ls_R_factor_gt 0.0576
_refine_ls_shift/su_max 0.001
_refine_ls_shift/su_mean 0.000
_refine_ls_structure_factor_coef Fsqd
_refine_ls_weighting_details 'calc w=1/[\s^2^(Fo^2^)+(0.1000P)^2^+0.1000P] where P=(Fo^2^+2Fc^2^)/3'
_refine_ls_weighting_scheme calc
_refine_ls_wR_factor_gt 0.1647
_refine_ls_wR_factor_ref 0.1747
_reflns_number_gt 5880
_reflns_number_total 8541
_reflns_threshold_expression >2sigma(I)
_cod_data_source_file cg400490y_si_002.cif
_cod_data_source_block 6
_cod_depositor_comments
;
The following automatic conversions were performed:

'_symmetry_cell_setting' value 'Monoclinic' changed to 'monoclinic'
according to
/usr/data/users/saulius/automatic-downloads/retrospective/ACS/lib/dictionaries/cif_core.dic
dictionary named 'cif_core.dic' version 2.4.2 from 2011-04-26.

Automatic conversion script
Id: cif_fix_values 2281 2013-09-26 08:29:07Z andrius 
;
_cod_original_sg_symbol_H-M 'P 21/c'
_cod_database_code 4510765

loop_
_symmetry_equiv_pos_as_xyz
'x, y, z'
'-x, y+1/2, -z+1/2'
'-x, -y, -z'
'x, -y-1/2, z-1/2'

loop_
_atom_site_label
_atom_site_type_symbol
_atom_site_fract_x
_atom_site_fract_y
_atom_site_fract_z
_atom_site_U_iso_or_equiv
_atom_site_adp_type
_atom_site_occupancy
_atom_site_symmetry_multiplicity
_atom_site_calc_flag
_atom_site_refinement_flags
Zn1 Zn 0.89285(4) 0.83877(2) -0.00521(4) 0.02395(17) Uani 1 1 d .
Zn2 Zn 0.76404(5) 0.83570(2) -0.24912(4) 0.02939(18) Uani 1 1 d .
S1 S 1.15675(11) 0.78295(6) 0.50786(10) 0.0403(3) Uani 1 1 d .
S2 S 1.42208(11) 0.78969(7) 0.78315(10) 0.0451(4) Uani 1 1 d .
O1 O 0.7547(2) 0.87135(14) -0.0387(2) 0.0302(8) Uani 1 1 d .
O2 O 0.6785(3) 0.87370(15) -0.1971(2) 0.0334(8) Uani 1 1 d .
O3 O 0.3257(3) 0.98751(15) -0.1246(2) 0.0350(8) Uani 1 1 d .
O4 O 0.0006(3) 0.83748(17) -0.0560(3) 0.0455(10) Uani 1 1 d .
O5 O -0.0333(3) 0.92044(18) -0.0180(3) 0.0475(10) Uani 1 1 d .
O6 O 0.8932(3) 0.82558(14) -0.2994(3) 0.0387(9) Uani 1 1 d .
O7 O 0.8391(3) 0.90289(14) -0.2610(2) 0.0371(9) Uani 1 1 d .
O8 O 1.1822(3) 1.00139(14) -0.3690(2) 0.0317(8) Uani 1 1 d .
O9 O 1.1503(3) 1.25872(13) -0.4678(2) 0.0288(7) Uani 1 1 d .
O10 O 1.1976(3) 1.26297(14) -0.3123(2) 0.0330(8) Uani 1 1 d .
N1 N 0.9710(3) 0.83827(16) 0.1393(3) 0.0258(9) Uani 1 1 d .
N2 N 1.6485(3) 0.6902(2) 1.1227(3) 0.0354(10) Uani 1 1 d .
C1 C 0.6802(4) 0.8833(2) -0.1195(3) 0.0279(10) Uani 1 1 d U
C2 C 0.5872(4) 0.9106(2) -0.1194(3) 0.0262(10) Uani 1 1 d U
C3 C 0.5680(4) 0.9057(2) -0.0417(3) 0.0285(10) Uani 1 1 d U
H3 H 0.6144 0.8858 0.0111 0.034 Uiso 1 1 calc R
C4 C 0.4800(4) 0.9303(2) -0.0421(3) 0.0304(10) Uani 1 1 d U
H4 H 0.4673 0.9273 0.0101 0.037 Uiso 1 1 calc R
C5 C 0.4115(4) 0.9593(2) -0.1218(3) 0.0278(10) Uani 1 1 d U
C6 C 0.4304(4) 0.9650(2) -0.2007(3) 0.0302(10) Uani 1 1 d U
H6 H 0.3845 0.9848 -0.2538 0.036 Uiso 1 1 calc R
C7 C 0.5182(4) 0.9405(2) -0.1971(3) 0.0279(10) Uani 1 1 d U
H7 H 0.5319 0.9442 -0.2485 0.033 Uiso 1 1 calc R
C8 C 0.2578(4) 0.9605(2) -0.0993(3) 0.0304(10) Uani 1 1 d U
C9 C 0.1998(4) 0.9948(2) -0.0703(3) 0.0344(11) Uani 1 1 d U
H9 H 0.2131 1.0330 -0.0624 0.041 Uiso 1 1 calc R
C10 C 0.1221(4) 0.9714(2) -0.0534(3) 0.0316(10) Uani 1 1 d U
H10 H 0.0820 0.9943 -0.0352 0.038 Uiso 1 1 calc R
C11 C 0.1029(4) 0.9142(2) -0.0631(3) 0.0305(10) Uani 1 1 d U
C12 C 0.1635(4) 0.8807(2) -0.0911(4) 0.0371(11) Uani 1 1 d U
H12 H 0.1522 0.8422 -0.0968 0.044 Uiso 1 1 calc R
C13 C 0.2386(4) 0.9033(2) -0.1103(4) 0.0335(10) Uani 1 1 d U
H13 H 0.2768 0.8806 -0.1307 0.040 Uiso 1 1 calc R
C14 C 0.0192(4) 0.8894(2) -0.0442(4) 0.0352(11) Uani 1 1 d U
C15 C 0.8988(4) 0.8774(2) -0.2882(3) 0.0299(10) Uani 1 1 d U
C16 C 0.9735(4) 0.9114(2) -0.3083(3) 0.0298(10) Uani 1 1 d U
C17 C 0.9693(4) 0.9693(2) -0.3083(3) 0.0311(10) Uani 1 1 d U
H17 H 0.9209 0.9871 -0.2938 0.037 Uiso 1 1 calc R
C18 C 1.0371(4) 1.0013(2) -0.3299(4) 0.0334(10) Uani 1 1 d U
H18 H 1.0329 1.0401 -0.3313 0.040 Uiso 1 1 calc R
C19 C 1.1096(4) 0.9746(2) -0.3490(3) 0.0294(10) Uani 1 1 d U
C20 C 1.1131(4) 0.9163(2) -0.3514(4) 0.0362(11) Uani 1 1 d U
H20 H 1.1605 0.8984 -0.3671 0.043 Uiso 1 1 calc R
C21 C 1.0459(4) 0.8858(2) -0.3305(4) 0.0349(11) Uani 1 1 d U
H21 H 1.0490 0.8469 -0.3311 0.042 Uiso 1 1 calc R
C22 C 1.1820(4) 1.0599(2) -0.3710(3) 0.0309(10) Uani 1 1 d U
C23 C 1.2066(4) 1.0906(2) -0.2896(4) 0.0356(11) Uani 1 1 d U
H23 H 1.2238 1.0726 -0.2326 0.043 Uiso 1 1 calc R
C24 C 1.2050(4) 1.1479(2) -0.2947(4) 0.0323(11) Uani 1 1 d U
H24 H 1.2209 1.1691 -0.2408 0.039 Uiso 1 1 calc R
C25 C 1.1796(4) 1.1747(2) -0.3809(3) 0.0282(10) Uani 1 1 d U
C26 C 1.1584(4) 1.1428(2) -0.4593(4) 0.0365(11) Uani 1 1 d U
H26 H 1.1438 1.1604 -0.5161 0.044 Uiso 1 1 calc R
C27 C 1.1584(4) 1.0846(2) -0.4554(4) 0.0377(11) Uani 1 1 d U
H27 H 1.1426 1.0632 -0.5091 0.045 Uiso 1 1 calc R
C28 C 1.1758(3) 1.2368(2) -0.3873(3) 0.0255(10) Uani 1 1 d U
C29 C 0.9674(4) 0.7948(2) 0.1920(3) 0.0269(10) Uani 1 1 d U
H29 H 0.9237 0.7648 0.1618 0.032 Uiso 1 1 calc R
C30 C 1.0256(4) 0.7931(2) 0.2883(3) 0.0305(10) Uani 1 1 d U
H30 H 1.0205 0.7624 0.3219 0.037 Uiso 1 1 calc R
C31 C 1.0930(4) 0.8377(2) 0.3366(3) 0.0271(10) Uani 1 1 d U
C32 C 1.0938(4) 0.8824(2) 0.2801(4) 0.0329(11) Uani 1 1 d U
H32 H 1.1370 0.9130 0.3081 0.039 Uiso 1 1 calc R
C33 C 1.0328(4) 0.8820(2) 0.1855(3) 0.0307(11) Uani 1 1 d U
H33 H 1.0334 0.9131 0.1507 0.037 Uiso 1 1 calc R
C34 C 1.1608(4) 0.8371(2) 0.4371(4) 0.0339(10) Uani 1 1 d U
C35 C 1.2407(4) 0.8739(2) 0.4906(4) 0.0380(11) Uani 1 1 d U
H35 H 1.2553 0.9059 0.4657 0.046 Uiso 1 1 calc R
C36 C 1.2975(4) 0.8582(3) 0.5861(4) 0.0376(11) Uani 1 1 d U
H36 H 1.3537 0.8785 0.6304 0.045 Uiso 1 1 calc R
C37 C 1.2617(4) 0.8108(3) 0.6064(4) 0.0401(12) Uani 1 1 d U
C38 C 1.2970(4) 0.7818(3) 0.6970(4) 0.0453(12) Uani 1 1 d U
C39 C 1.2492(5) 0.7442(4) 0.7250(5) 0.0791(18) Uani 1 1 d U
H39 H 1.1801 0.7337 0.6878 0.095 Uiso 1 1 calc R
C40 C 1.3089(5) 0.7217(4) 0.8129(5) 0.0806(18) Uani 1 1 d U
H40 H 1.2848 0.6940 0.8390 0.097 Uiso 1 1 calc R
C41 C 1.4067(4) 0.7439(3) 0.8582(4) 0.0519(13) Uani 1 1 d U
C42 C 1.4703(5) 0.6960(3) 1.0106(4) 0.0666(16) Uani 1 1 d U
H42 H 1.4016 0.6863 0.9946 0.080 Uiso 1 1 calc R
C43 C 1.5496(5) 0.6778(3) 1.0960(4) 0.0602(15) Uani 1 1 d U
H43 H 1.5326 0.6561 1.1356 0.072 Uiso 1 1 calc R
C44 C 1.6687(4) 0.7220(3) 1.0632(4) 0.0428(12) Uani 1 1 d U
H44 H 1.7379 0.7316 1.0810 0.051 Uiso 1 1 calc R
C45 C 1.5937(4) 0.7413(3) 0.9779(4) 0.0430(12) Uani 1 1 d U
H45 H 1.6125 0.7633 0.9399 0.052 Uiso 1 1 calc R
C46 C 1.4905(4) 0.7280(3) 0.9490(4) 0.0458(12) Uani 1 1 d U

loop_
_atom_site_aniso_label
_atom_site_aniso_U_11
_atom_site_aniso_U_22
_atom_site_aniso_U_33
_atom_site_aniso_U_23
_atom_site_aniso_U_13
_atom_site_aniso_U_12
Zn1 0.0219(3) 0.0251(3) 0.0236(3) -0.0034(2) 0.0093(2) 0.0001(2)
Zn2 0.0382(3) 0.0279(3) 0.0278(3) 0.0000(2) 0.0200(3) 0.0002(3)
S1 0.0359(7) 0.0471(8) 0.0294(7) 0.0030(6) 0.0076(6) -0.0025(6)
S2 0.0376(8) 0.0560(9) 0.0309(8) 0.0040(7) 0.0062(6) -0.0092(7)
O1 0.0237(17) 0.0324(19) 0.032(2) -0.0079(15) 0.0103(16) 0.0026(15)
O2 0.038(2) 0.041(2) 0.0280(19) -0.0026(16) 0.0212(17) 0.0042(17)
O3 0.0315(18) 0.0325(19) 0.048(2) 0.0127(17) 0.0247(17) 0.0077(16)
O4 0.041(2) 0.054(3) 0.048(2) 0.000(2) 0.026(2) -0.0104(19)
O5 0.041(2) 0.059(3) 0.056(3) 0.020(2) 0.034(2) 0.011(2)
O6 0.047(2) 0.029(2) 0.048(2) 0.0088(17) 0.027(2) 0.0020(16)
O7 0.052(2) 0.033(2) 0.038(2) -0.0042(17) 0.0308(19) -0.0024(17)
O8 0.0356(19) 0.0259(18) 0.036(2) 0.0028(15) 0.0187(17) 0.0022(15)
O9 0.0339(18) 0.0272(18) 0.0240(18) 0.0047(14) 0.0121(15) 0.0026(15)
O10 0.047(2) 0.0244(18) 0.0274(19) -0.0003(15) 0.0169(17) 0.0024(16)
N1 0.023(2) 0.026(2) 0.028(2) -0.0056(17) 0.0101(18) -0.0013(17)
N2 0.035(2) 0.046(3) 0.031(2) 0.002(2) 0.020(2) -0.003(2)
C1 0.031(2) 0.027(2) 0.029(2) -0.0021(19) 0.016(2) -0.0032(19)
C2 0.023(2) 0.029(2) 0.029(2) -0.0028(18) 0.0137(18) -0.0016(18)
C3 0.022(2) 0.031(2) 0.029(2) 0.0002(19) 0.0091(18) 0.0006(18)
C4 0.032(2) 0.035(2) 0.026(2) 0.0014(19) 0.0149(18) 0.0008(19)
C5 0.024(2) 0.034(2) 0.028(2) 0.0007(18) 0.0140(17) 0.0021(18)
C6 0.030(2) 0.033(2) 0.026(2) 0.0068(19) 0.0111(18) 0.0025(19)
C7 0.030(2) 0.031(2) 0.027(2) 0.0002(19) 0.0163(18) -0.0033(19)
C8 0.023(2) 0.037(2) 0.030(2) 0.0039(19) 0.0106(18) 0.0034(19)
C9 0.033(2) 0.035(2) 0.031(2) 0.004(2) 0.0116(19) 0.004(2)
C10 0.030(2) 0.042(2) 0.028(2) 0.004(2) 0.0168(19) 0.006(2)
C11 0.024(2) 0.042(2) 0.028(2) 0.001(2) 0.0138(18) -0.0004(19)
C12 0.037(2) 0.035(2) 0.038(2) -0.003(2) 0.016(2) -0.003(2)
C13 0.031(2) 0.036(2) 0.035(2) -0.0007(19) 0.0163(19) 0.0022(19)
C14 0.034(2) 0.046(3) 0.025(2) 0.004(2) 0.012(2) -0.001(2)
C15 0.040(2) 0.028(2) 0.026(2) -0.0003(19) 0.019(2) 0.003(2)
C16 0.035(2) 0.028(2) 0.029(2) 0.0012(19) 0.0163(19) -0.0008(19)
C17 0.038(2) 0.030(2) 0.033(2) 0.0029(19) 0.023(2) 0.004(2)
C18 0.041(2) 0.027(2) 0.037(2) -0.0038(19) 0.0223(19) 0.0000(19)
C19 0.034(2) 0.025(2) 0.029(2) 0.0041(18) 0.0150(18) 0.0047(18)
C20 0.042(2) 0.029(2) 0.043(2) 0.002(2) 0.023(2) 0.005(2)
C21 0.043(2) 0.025(2) 0.039(2) 0.002(2) 0.021(2) 0.004(2)
C22 0.036(2) 0.026(2) 0.034(2) 0.0027(19) 0.0184(19) 0.0027(19)
C23 0.044(2) 0.035(2) 0.031(2) 0.0079(19) 0.0197(19) 0.004(2)
C24 0.039(2) 0.027(2) 0.028(2) 0.0006(19) 0.014(2) 0.006(2)
C25 0.030(2) 0.024(2) 0.029(2) -0.0023(18) 0.0123(19) -0.0001(18)
C26 0.046(3) 0.032(2) 0.028(2) 0.006(2) 0.014(2) 0.000(2)
C27 0.050(2) 0.032(2) 0.028(2) -0.0006(19) 0.014(2) -0.003(2)
C28 0.024(2) 0.026(2) 0.028(2) 0.0027(19) 0.0125(18) 0.0020(18)
C29 0.023(2) 0.027(2) 0.027(2) -0.0031(19) 0.0089(18) -0.0040(18)
C30 0.028(2) 0.031(2) 0.030(2) -0.004(2) 0.0111(19) -0.0011(19)
C31 0.024(2) 0.032(2) 0.027(2) -0.0055(18) 0.0125(17) 0.0043(18)
C32 0.033(2) 0.025(2) 0.032(2) -0.0036(19) 0.0074(19) 0.0013(19)
C33 0.032(2) 0.022(2) 0.030(2) -0.0039(19) 0.0068(19) -0.0014(19)
C34 0.032(2) 0.039(2) 0.032(2) -0.009(2) 0.0161(18) 0.0006(19)
C35 0.034(2) 0.048(3) 0.030(2) -0.007(2) 0.013(2) 0.002(2)
C36 0.028(2) 0.058(3) 0.027(2) -0.004(2) 0.0120(19) 0.000(2)
C37 0.029(2) 0.064(3) 0.028(2) -0.004(2) 0.0138(19) 0.007(2)
C38 0.030(2) 0.080(3) 0.029(2) 0.002(2) 0.016(2) -0.005(2)
C39 0.047(3) 0.114(4) 0.050(3) 0.026(3) 0.000(3) -0.015(3)
C40 0.047(3) 0.116(4) 0.053(3) 0.029(3) 0.000(2) -0.020(3)
C41 0.037(2) 0.087(3) 0.033(2) 0.008(2) 0.017(2) -0.011(2)
C42 0.045(3) 0.106(4) 0.042(3) 0.021(3) 0.014(2) -0.018(3)
C43 0.044(3) 0.101(4) 0.038(3) 0.021(3) 0.020(2) -0.016(3)
C44 0.029(2) 0.060(3) 0.038(3) 0.011(2) 0.014(2) -0.004(2)
C45 0.034(2) 0.067(3) 0.027(2) 0.012(2) 0.012(2) -0.008(2)
C46 0.031(2) 0.080(3) 0.029(2) 0.011(2) 0.016(2) -0.005(2)

loop_
_atom_type_symbol
_atom_type_description
_atom_type_scat_dispersion_real
_atom_type_scat_dispersion_imag
_atom_type_scat_source
C C 0.0033 0.0016 'International Tables Vol C Tables 4.2.6.8 and 6.1.1.4'
H H 0.0000 0.0000 'International Tables Vol C Tables 4.2.6.8 and 6.1.1.4'
N N 0.0061 0.0033 'International Tables Vol C Tables 4.2.6.8 and 6.1.1.4'
O O 0.0106 0.0060 'International Tables Vol C Tables 4.2.6.8 and 6.1.1.4'
S S 0.1246 0.1234 'International Tables Vol C Tables 4.2.6.8 and 6.1.1.4'
Zn Zn 0.2839 1.4301 'International Tables Vol C Tables 4.2.6.8 and 6.1.1.4'

loop_
_geom_angle_atom_site_label_1
_geom_angle_atom_site_label_2
_geom_angle_atom_site_label_3
_geom_angle
_geom_angle_site_symmetry_1
_geom_angle_site_symmetry_3
O1 Zn1 O9 98.28(14) . 2_744
O1 Zn1 N1 106.07(14) . .
O9 Zn1 N1 101.17(14) 2_744 .
O1 Zn1 O4 138.66(15) . 1_655
O9 Zn1 O4 96.77(15) 2_744 1_655
N1 Zn1 O4 108.40(16) . 1_655
O1 Zn1 O5 95.21(14) . 1_655
O9 Zn1 O5 156.21(14) 2_744 1_655
N1 Zn1 O5 93.75(15) . 1_655
O4 Zn1 O5 60.66(15) 1_655 1_655
O1 Zn1 C14 120.14(16) . 1_655
O9 Zn1 C14 127.16(16) 2_744 1_655
N1 Zn1 C14 101.15(16) . 1_655
O4 Zn1 C14 30.51(16) 1_655 1_655
O5 Zn1 C14 30.23(15) 1_655 1_655
O10 Zn2 O2 106.67(14) 2_744 .
O10 Zn2 O7 136.54(15) 2_744 .
O2 Zn2 O7 97.80(14) . .
O10 Zn2 N2 98.35(16) 2_744 4_474
O2 Zn2 N2 100.22(15) . 4_474
O7 Zn2 N2 112.16(16) . 4_474
O10 Zn2 O6 89.52(13) 2_744 .
O2 Zn2 O6 157.75(13) . .
O7 Zn2 O6 60.23(13) . .
N2 Zn2 O6 92.17(15) 4_474 .
O10 Zn2 C15 113.99(15) 2_744 .
O2 Zn2 C15 128.27(15) . .
O7 Zn2 C15 30.56(14) . .
N2 Zn2 C15 103.97(16) 4_474 .
O6 Zn2 C15 29.66(13) . .
C34 S1 C37 91.6(3) . .
C38 S2 C41 93.8(3) . .
C1 O1 Zn1 130.0(3) . .
C1 O2 Zn2 139.5(3) . .
C8 O3 C5 120.1(4) . .
C14 O4 Zn1 94.2(3) . 1_455
C14 O5 Zn1 84.2(3) . 1_455
C15 O6 Zn2 81.9(3) . .
C15 O7 Zn2 97.2(3) . .
C19 O8 C22 118.3(4) . .
C28 O9 Zn1 121.9(3) . 2_754
C28 O10 Zn2 144.4(3) . 2_754
C33 N1 C29 117.2(4) . .
C33 N1 Zn1 119.7(3) . .
C29 N1 Zn1 123.1(3) . .
C43 N2 C44 116.6(5) . .
C43 N2 Zn2 121.1(4) . 4_677
C44 N2 Zn2 122.2(3) . 4_677
O2 C1 O1 125.9(4) . .
O2 C1 C2 118.0(4) . .
O1 C1 C2 116.1(4) . .
C7 C2 C3 119.2(4) . .
C7 C2 C1 120.3(4) . .
C3 C2 C1 120.5(4) . .
C2 C3 C4 120.5(5) . .
C2 C3 H3 119.7 . .
C4 C3 H3 119.7 . .
C5 C4 C3 118.8(4) . .
C5 C4 H4 120.6 . .
C3 C4 H4 120.6 . .
C4 C5 O3 121.6(4) . .
C4 C5 C6 121.3(4) . .
O3 C5 C6 117.0(4) . .
C7 C6 C5 118.0(4) . .
C7 C6 H6 121.0 . .
C5 C6 H6 121.0 . .
C6 C7 C2 122.1(4) . .
C6 C7 H7 118.9 . .
C2 C7 H7 118.9 . .
O3 C8 C13 123.5(4) . .
O3 C8 C9 115.7(5) . .
C13 C8 C9 120.4(5) . .
C10 C9 C8 119.2(5) . .
C10 C9 H9 120.4 . .
C8 C9 H9 120.4 . .
C9 C10 C11 120.9(5) . .
C9 C10 H10 119.6 . .
C11 C10 H10 119.6 . .
C10 C11 C12 118.6(5) . .
C10 C11 C14 120.3(4) . .
C12 C11 C14 121.1(5) . .
C13 C12 C11 121.2(5) . .
C13 C12 H12 119.4 . .
C11 C12 H12 119.4 . .
C12 C13 C8 119.7(5) . .
C12 C13 H13 120.2 . .
C8 C13 H13 120.2 . .
O5 C14 O4 120.6(5) . .
O5 C14 C11 119.8(5) . .
O4 C14 C11 119.7(5) . .
O5 C14 Zn1 65.5(3) . 1_455
O4 C14 Zn1 55.3(3) . 1_455
C11 C14 Zn1 173.5(4) . 1_455
O6 C15 O7 120.7(5) . .
O6 C15 C16 121.0(4) . .
O7 C15 C16 118.3(4) . .
O6 C15 Zn2 68.4(3) . .
O7 C15 Zn2 52.3(2) . .
C16 C15 Zn2 170.5(4) . .
C21 C16 C17 118.6(5) . .
C21 C16 C15 120.8(4) . .
C17 C16 C15 120.5(4) . .
C16 C17 C18 120.7(5) . .
C16 C17 H17 119.6 . .
C18 C17 H17 119.6 . .
C19 C18 C17 119.1(5) . .
C19 C18 H18 120.5 . .
C17 C18 H18 120.5 . .
C18 C19 O8 124.6(4) . .
C18 C19 C20 120.7(5) . .
O8 C19 C20 114.6(4) . .
C21 C20 C19 119.2(5) . .
C21 C20 H20 120.4 . .
C19 C20 H20 120.4 . .
C20 C21 C16 121.6(5) . .
C20 C21 H21 119.2 . .
C16 C21 H21 119.2 . .
C27 C22 C23 122.3(5) . .
C27 C22 O8 117.0(4) . .
C23 C22 O8 120.8(4) . .
C24 C23 C22 118.9(5) . .
C24 C23 H23 120.5 . .
C22 C23 H23 120.5 . .
C23 C24 C25 120.2(5) . .
C23 C24 H24 119.9 . .
C25 C24 H24 119.9 . .
C26 C25 C24 119.1(5) . .
C26 C25 C28 120.5(4) . .
C24 C25 C28 120.5(4) . .
C25 C26 C27 121.3(5) . .
C25 C26 H26 119.3 . .
C27 C26 H26 119.3 . .
C22 C27 C26 118.2(5) . .
C22 C27 H27 120.9 . .
C26 C27 H27 120.9 . .
O10 C28 O9 125.8(4) . .
O10 C28 C25 116.6(4) . .
O9 C28 C25 117.6(4) . .
N1 C29 C30 122.8(4) . .
N1 C29 H29 118.6 . .
C30 C29 H29 118.6 . .
C29 C30 C31 120.3(5) . .
C29 C30 H30 119.9 . .
C31 C30 H30 119.9 . .
C32 C31 C30 115.7(4) . .
C32 C31 C34 121.3(5) . .
C30 C31 C34 123.0(5) . .
C33 C32 C31 121.1(5) . .
C33 C32 H32 119.5 . .
C31 C32 H32 119.5 . .
N1 C33 C32 123.0(5) . .
N1 C33 H33 118.5 . .
C32 C33 H33 118.5 . .
C35 C34 C31 128.7(5) . .
C35 C34 S1 109.7(4) . .
C31 C34 S1 121.4(4) . .
C34 C35 C36 113.9(5) . .
C34 C35 H35 123.1 . .
C36 C35 H35 123.1 . .
C37 C36 C35 112.6(5) . .
C37 C36 H36 123.7 . .
C35 C36 H36 123.7 . .
C36 C37 C38 129.5(5) . .
C36 C37 S1 112.2(4) . .
C38 C37 S1 118.3(5) . .
C39 C38 C37 130.6(5) . .
C39 C38 S2 108.9(5) . .
C37 C38 S2 120.2(4) . .
C38 C39 C40 115.3(6) . .
C38 C39 H39 122.3 . .
C40 C39 H39 122.3 . .
C41 C40 C39 113.8(7) . .
C41 C40 H40 123.1 . .
C39 C40 H40 123.1 . .
C40 C41 C46 128.0(6) . .
C40 C41 S2 108.1(5) . .
C46 C41 S2 123.5(4) . .
C46 C42 C43 121.8(6) . .
C46 C42 H42 119.1 . .
C43 C42 H42 119.1 . .
N2 C43 C42 121.9(5) . .
N2 C43 H43 119.0 . .
C42 C43 H43 119.0 . .
N2 C44 C45 124.2(5) . .
N2 C44 H44 117.9 . .
C45 C44 H44 117.9 . .
C44 C45 C46 119.7(5) . .
C44 C45 H45 120.2 . .
C46 C45 H45 120.2 . .
C42 C46 C45 115.9(5) . .
C42 C46 C41 120.5(5) . .
C45 C46 C41 123.6(5) . .

loop_
_geom_bond_atom_site_label_1
_geom_bond_atom_site_label_2
_geom_bond_distance
_geom_bond_site_symmetry_2
Zn1 O1 1.967(3) .
Zn1 O9 1.996(3) 2_744
Zn1 N1 2.048(4) .
Zn1 O4 2.048(4) 1_655
Zn1 O5 2.274(4) 1_655
Zn1 C14 2.486(5) 1_655
Zn2 O10 1.946(3) 2_744
Zn2 O2 1.987(3) .
Zn2 O7 1.990(3) .
Zn2 N2 2.054(4) 4_474
Zn2 O6 2.346(4) .
Zn2 C15 2.497(5) .
S1 C34 1.733(6) .
S1 C37 1.738(6) .
S2 C38 1.704(6) .
S2 C41 1.706(6) .
O1 C1 1.275(6) .
O2 C1 1.246(6) .
O3 C8 1.375(6) .
O3 C5 1.389(5) .
O4 C14 1.266(6) .
O4 Zn1 2.048(4) 1_455
O5 C14 1.258(6) .
O5 Zn1 2.274(4) 1_455
O6 C15 1.248(6) .
O7 C15 1.280(6) .
O8 C19 1.380(6) .
O8 C22 1.397(6) .
O9 C28 1.274(5) .
O9 Zn1 1.996(3) 2_754
O10 C28 1.254(6) .
O10 Zn2 1.946(3) 2_754
N1 C33 1.351(6) .
N1 C29 1.351(6) .
N2 C43 1.320(7) .
N2 C44 1.344(7) .
N2 Zn2 2.054(4) 4_677
C1 C2 1.489(6) .
C2 C7 1.381(7) .
C2 C3 1.388(7) .
C3 C4 1.393(6) .
C3 H3 0.9300 .
C4 C5 1.385(7) .
C4 H4 0.9300 .
C5 C6 1.408(7) .
C6 C7 1.369(7) .
C6 H6 0.9300 .
C7 H7 0.9300 .
C8 C13 1.389(7) .
C8 C9 1.390(7) .
C9 C10 1.381(7) .
C9 H9 0.9300 .
C10 C11 1.389(7) .
C10 H10 0.9300 .
C11 C12 1.397(7) .
C11 C14 1.489(7) .
C12 C13 1.361(7) .
C12 H12 0.9300 .
C13 H13 0.9300 .
C14 Zn1 2.486(5) 1_455
C15 C16 1.493(7) .
C16 C21 1.385(7) .
C16 C17 1.385(7) .
C17 C18 1.398(7) .
C17 H17 0.9300 .
C18 C19 1.370(7) .
C18 H18 0.9300 .
C19 C20 1.394(7) .
C20 C21 1.367(7) .
C20 H20 0.9300 .
C21 H21 0.9300 .
C22 C27 1.362(7) .
C22 C23 1.387(7) .
C23 C24 1.371(7) .
C23 H23 0.9300 .
C24 C25 1.403(7) .
C24 H24 0.9300 .
C25 C26 1.372(7) .
C25 C28 1.487(7) .
C26 C27 1.391(7) .
C26 H26 0.9300 .
C27 H27 0.9300 .
C29 C30 1.371(7) .
C29 H29 0.9300 .
C30 C31 1.409(7) .
C30 H30 0.9300 .
C31 C32 1.400(7) .
C31 C34 1.445(7) .
C32 C33 1.355(7) .
C32 H32 0.9300 .
C33 H33 0.9300 .
C34 C35 1.388(7) .
C35 C36 1.410(7) .
C35 H35 0.9300 .
C36 C37 1.342(8) .
C36 H36 0.9300 .
C37 C38 1.468(8) .
C38 C39 1.325(9) .
C39 C40 1.373(9) .
C39 H39 0.9300 .
C40 C41 1.361(9) .
C40 H40 0.9300 .
C41 C46 1.448(8) .
C42 C46 1.374(8) .
C42 C43 1.387(9) .
C42 H42 0.9300 .
C43 H43 0.9300 .
C44 C45 1.373(7) .
C44 H44 0.9300 .
C45 C46 1.376(7) .
C45 H45 0.9300 .

loop_
_geom_torsion_atom_site_label_1
_geom_torsion_atom_site_label_2
_geom_torsion_atom_site_label_3
_geom_torsion_atom_site_label_4
_geom_torsion
_geom_torsion_site_symmetry_1
O9 Zn1 O1 C1 -80.0(4) 2_744
N1 Zn1 O1 C1 175.8(4) .
O4 Zn1 O1 C1 30.2(5) 1_655
O5 Zn1 O1 C1 80.4(4) 1_655
C14 Zn1 O1 C1 62.2(4) 1_655
O10 Zn2 O2 C1 46.9(5) 2_744
O7 Zn2 O2 C1 -96.8(5) .
N2 Zn2 O2 C1 148.9(5) 4_474
O6 Zn2 O2 C1 -88.2(6) .
C15 Zn2 O2 C1 -94.0(5) .
O10 Zn2 O6 C15 -146.7(3) 2_744
O2 Zn2 O6 C15 -9.2(5) .
O7 Zn2 O6 C15 0.5(3) .
N2 Zn2 O6 C15 114.9(3) 4_474
O10 Zn2 O7 C15 51.4(4) 2_744
O2 Zn2 O7 C15 175.8(3) .
N2 Zn2 O7 C15 -79.8(3) 4_474
O6 Zn2 O7 C15 -0.5(3) .
O1 Zn1 N1 C33 -92.5(4) .
O9 Zn1 N1 C33 165.4(3) 2_744
O4 Zn1 N1 C33 64.3(4) 1_655
O5 Zn1 N1 C33 4.0(4) 1_655
C14 Zn1 N1 C33 33.6(4) 1_655
O1 Zn1 N1 C29 90.1(4) .
O9 Zn1 N1 C29 -12.0(4) 2_744
O4 Zn1 N1 C29 -113.1(4) 1_655
O5 Zn1 N1 C29 -173.4(4) 1_655
C14 Zn1 N1 C29 -143.8(4) 1_655
Zn2 O2 C1 O1 5.2(9) .
Zn2 O2 C1 C2 -174.1(3) .
Zn1 O1 C1 O2 3.7(7) .
Zn1 O1 C1 C2 -176.9(3) .
O2 C1 C2 C7 -21.0(7) .
O1 C1 C2 C7 159.6(4) .
O2 C1 C2 C3 158.3(5) .
O1 C1 C2 C3 -21.1(7) .
C7 C2 C3 C4 0.5(7) .
C1 C2 C3 C4 -178.8(4) .
C2 C3 C4 C5 0.5(7) .
C3 C4 C5 O3 -176.2(4) .
C3 C4 C5 C6 -1.0(7) .
C8 O3 C5 C4 -51.1(6) .
C8 O3 C5 C6 133.5(5) .
C4 C5 C6 C7 0.6(7) .
O3 C5 C6 C7 175.9(4) .
C5 C6 C7 C2 0.5(7) .
C3 C2 C7 C6 -1.0(7) .
C1 C2 C7 C6 178.3(4) .
C5 O3 C8 C13 -29.6(7) .
C5 O3 C8 C9 156.9(4) .
O3 C8 C9 C10 173.1(4) .
C13 C8 C9 C10 -0.6(7) .
C8 C9 C10 C11 1.3(7) .
C9 C10 C11 C12 -0.5(7) .
C9 C10 C11 C14 179.7(4) .
C10 C11 C12 C13 -1.1(8) .
C14 C11 C12 C13 178.6(5) .
C11 C12 C13 C8 1.9(8) .
O3 C8 C13 C12 -174.2(4) .
C9 C8 C13 C12 -1.0(8) .
Zn1 O5 C14 O4 5.3(5) 1_455
Zn1 O5 C14 C11 -175.7(4) 1_455
Zn1 O4 C14 O5 -5.8(5) 1_455
Zn1 O4 C14 C11 175.1(4) 1_455
C10 C11 C14 O5 -1.1(7) .
C12 C11 C14 O5 179.2(5) .
C10 C11 C14 O4 178.0(5) .
C12 C11 C14 O4 -1.8(7) .
Zn2 O6 C15 O7 -0.8(4) .
Zn2 O6 C15 C16 -179.4(4) .
Zn2 O7 C15 O6 1.0(5) .
Zn2 O7 C15 C16 179.6(4) .
O10 Zn2 C15 O6 36.9(3) 2_744
O2 Zn2 C15 O6 175.6(3) .
O7 Zn2 C15 O6 -179.1(5) .
N2 Zn2 C15 O6 -69.0(3) 4_474
O10 Zn2 C15 O7 -144.0(3) 2_744
O2 Zn2 C15 O7 -5.3(4) .
N2 Zn2 C15 O7 110.1(3) 4_474
O6 Zn2 C15 O7 179.1(5) .
O6 C15 C16 C21 -6.7(8) .
O7 C15 C16 C21 174.7(5) .
O6 C15 C16 C17 171.0(5) .
O7 C15 C16 C17 -7.6(7) .
C21 C16 C17 C18 -0.3(8) .
C15 C16 C17 C18 -178.1(4) .
C16 C17 C18 C19 -1.5(8) .
C17 C18 C19 O8 -178.4(4) .
C17 C18 C19 C20 3.1(8) .
C22 O8 C19 C18 -0.6(7) .
C22 O8 C19 C20 178.0(4) .
C18 C19 C20 C21 -2.8(8) .
O8 C19 C20 C21 178.5(4) .
C19 C20 C21 C16 1.0(8) .
C17 C16 C21 C20 0.5(8) .
C15 C16 C21 C20 178.3(5) .
C19 O8 C22 C27 -115.6(5) .
C19 O8 C22 C23 65.4(6) .
C27 C22 C23 C24 1.3(8) .
O8 C22 C23 C24 -179.8(5) .
C22 C23 C24 C25 -0.4(8) .
C23 C24 C25 C26 -1.3(8) .
C23 C24 C25 C28 178.8(5) .
C24 C25 C26 C27 2.1(8) .
C28 C25 C26 C27 -177.9(5) .
C23 C22 C27 C26 -0.5(8) .
O8 C22 C27 C26 -179.4(5) .
C25 C26 C27 C22 -1.3(8) .
Zn2 O10 C28 O9 -16.4(9) 2_754
Zn2 O10 C28 C25 164.0(4) 2_754
Zn1 O9 C28 O10 -15.3(6) 2_754
Zn1 O9 C28 C25 164.3(3) 2_754
C26 C25 C28 O10 -179.0(5) .
C24 C25 C28 O10 0.9(7) .
C26 C25 C28 O9 1.4(7) .
C24 C25 C28 O9 -178.7(4) .
C33 N1 C29 C30 -2.0(7) .
Zn1 N1 C29 C30 175.4(3) .
N1 C29 C30 C31 -0.2(7) .
C29 C30 C31 C32 1.1(7) .
C29 C30 C31 C34 -176.3(4) .
C30 C31 C32 C33 0.2(7) .
C34 C31 C32 C33 177.7(5) .
C29 N1 C33 C32 3.5(7) .
Zn1 N1 C33 C32 -174.0(4) .
C31 C32 C33 N1 -2.6(8) .
C32 C31 C34 C35 -7.5(8) .
C30 C31 C34 C35 169.8(5) .
C32 C31 C34 S1 177.7(4) .
C30 C31 C34 S1 -5.0(7) .
C37 S1 C34 C35 -0.2(4) .
C37 S1 C34 C31 175.5(4) .
C31 C34 C35 C36 -174.7(5) .
S1 C34 C35 C36 0.6(6) .
C34 C35 C36 C37 -0.8(7) .
C35 C36 C37 C38 -178.1(5) .
C35 C36 C37 S1 0.6(6) .
C34 S1 C37 C36 -0.2(4) .
C34 S1 C37 C38 178.6(4) .
C36 C37 C38 C39 160.6(8) .
S1 C37 C38 C39 -18.0(10) .
C36 C37 C38 S2 -25.6(9) .
S1 C37 C38 S2 155.8(4) .
C41 S2 C38 C39 -2.2(6) .
C41 S2 C38 C37 -177.2(5) .
C37 C38 C39 C40 174.5(7) .
S2 C38 C39 C40 0.2(10) .
C38 C39 C40 C41 2.6(12) .
C39 C40 C41 C46 -176.7(8) .
C39 C40 C41 S2 -4.1(10) .
C38 S2 C41 C40 3.6(6) .
C38 S2 C41 C46 176.6(6) .
C44 N2 C43 C42 0.6(10) .
Zn2 N2 C43 C42 178.5(6) 4_677
C46 C42 C43 N2 0.1(12) .
C43 N2 C44 C45 -0.6(9) .
Zn2 N2 C44 C45 -178.4(5) 4_677
N2 C44 C45 C46 -0.2(10) .
C43 C42 C46 C45 -0.9(11) .
C43 C42 C46 C41 176.8(7) .
C44 C45 C46 C42 0.9(10) .
C44 C45 C46 C41 -176.7(6) .
C40 C41 C46 C42 -15.9(12) .
S2 C41 C46 C42 172.5(6) .
C40 C41 C46 C45 161.6(8) .
S2 C41 C46 C45 -10.0(10) .

loop_
_platon_squeeze_void_nr
_platon_squeeze_void_average_x
_platon_squeeze_void_average_y
_platon_squeeze_void_average_z
_platon_squeeze_void_volume
_platon_squeeze_void_count_electrons
_platon_squeeze_void_content
1 0.500 0.000 0.500 575 845 ' '
2 0.500 0.500 1.000 575 865 ' '
